data_7015018
loop_
_publ_author_name
'Lu, Erli'
'Gan, Wei'
'Chen, Yaofeng'

_publ_section_title
;
 Monoalkyl and monoanilide yttrium complexes containing tridentate
 pyridyl-1-azaallyl dianionic ligands.
;
_journal_issue 10
_journal_name_full 'Dalton transactions (Cambridge, England : 2003)'
_journal_page_first 2366
_journal_page_last 2374
_journal_paper_doi 10.1039/c0dt01539c
_journal_volume 40
_journal_year 2011
_chemical_formula_sum 'C34 H47 N2 O Si Y'
_chemical_formula_weight 616.74
_chemical_name_systematic
;
?
;
_space_group_IT_number 14
_symmetry_cell_setting monoclinic
_symmetry_space_group_name_Hall '-P 2ybc'
_symmetry_space_group_name_H-M 'P 1 21/c 1'
_atom_sites_solution_hydrogens geom
_atom_sites_solution_primary direct
_atom_sites_solution_secondary difmap
_audit_creation_method SHELXL-97
_cell_angle_alpha 90.00
_cell_angle_beta 95.134(2)
_cell_angle_gamma 90.00
_cell_formula_units_Z 4
_cell_length_a 12.1821(11)
_cell_length_b 13.4126(12)
_cell_length_c 20.8185(18)
_cell_measurement_reflns_used 2873
_cell_measurement_temperature 293(2)
_cell_measurement_theta_max 40.796
_cell_measurement_theta_min 4.523
_cell_volume 3388.0(5)
_computing_cell_refinement 'Bruker SMART'
_computing_data_collection 'Bruker SMART'
_computing_data_reduction 'Bruker SHELXTL'
_computing_molecular_graphics 'Bruker SHELXTL'
_computing_publication_material 'Bruker SHELXTL'
_computing_structure_refinement 'SHELXL-97 (Sheldrick, 1997)'
_computing_structure_solution 'SHELXS-97 (Sheldrick, 1990)'
_diffrn_ambient_temperature 293(2)
_diffrn_measured_fraction_theta_full 0.995
_diffrn_measured_fraction_theta_max 0.995
_diffrn_measurement_device_type 'CCD area detector'
_diffrn_measurement_method 'phi and omega scans'
_diffrn_radiation_monochromator graphite
_diffrn_radiation_source 'fine-focus sealed tube'
_diffrn_radiation_type MoK\a
_diffrn_radiation_wavelength 0.71073
_diffrn_reflns_av_R_equivalents 0.0662
_diffrn_reflns_av_sigmaI/netI 0.1463
_diffrn_reflns_limit_h_max 15
_diffrn_reflns_limit_h_min -15
_diffrn_reflns_limit_k_max 14
_diffrn_reflns_limit_k_min -17
_diffrn_reflns_limit_l_max 26
_diffrn_reflns_limit_l_min -20
_diffrn_reflns_number 19537
_diffrn_reflns_theta_full 27.00
_diffrn_reflns_theta_max 27.00
_diffrn_reflns_theta_min 1.96
_exptl_absorpt_coefficient_mu 1.783
_exptl_absorpt_correction_T_max 1.0000
_exptl_absorpt_correction_T_min 0.6429
_exptl_absorpt_correction_type empirical
_exptl_absorpt_process_details sadabs
_exptl_crystal_colour yellow
_exptl_crystal_density_diffrn 1.209
_exptl_crystal_density_method 'not measured'
_exptl_crystal_description prismatic
_exptl_crystal_F_000 1304
_exptl_crystal_size_max 0.462
_exptl_crystal_size_mid 0.390
_exptl_crystal_size_min 0.351
_refine_diff_density_max 0.618
_refine_diff_density_min -0.337
_refine_diff_density_rms 0.052
_refine_ls_extinction_method none
_refine_ls_goodness_of_fit_ref 0.835
_refine_ls_hydrogen_treatment constr
_refine_ls_matrix_type full
_refine_ls_number_parameters 401
_refine_ls_number_reflns 7358
_refine_ls_number_restraints 64
_refine_ls_restrained_S_all 0.853
_refine_ls_R_factor_all 0.1260
_refine_ls_R_factor_gt 0.0453
_refine_ls_shift/su_max 0.001
_refine_ls_shift/su_mean 0.000
_refine_ls_structure_factor_coef Fsqd
_refine_ls_weighting_details 'calc w=1/[\s^2^(Fo^2^)+(0.0235P)^2^+0.0000P] where P=(Fo^2^+2Fc^2^)/3'
_refine_ls_weighting_scheme calc
_refine_ls_wR_factor_gt 0.0712
_refine_ls_wR_factor_ref 0.0801
_reflns_number_gt 3157
_reflns_number_total 7358
_reflns_threshold_expression >2sigma(I)
_cod_data_source_file C0DT01539C.TXT
_cod_data_source_block cd29458
_cod_depositor_comments
;
The following automatic conversions were performed:
'_symmetry_cell_setting' value 'Monoclinic' changed to 'monoclinic'
according to '/home/saulius/struct/CIF-dictionaries/cif_core.dic'
dictionary named 'cif_core.dic' version 2.4.1 from 2010-06-29.

Automatic conversion script
Id: cif_fix_enum 1555 2011-01-17 13:19:09Z saulius 
;
_cod_original_sg_symbol_H-M P2(1)/c
_cod_database_code 7015018

loop_
_symmetry_equiv_pos_as_xyz
'x, y, z'
'-x, y+1/2, -z+1/2'
'-x, -y, -z'
'x, -y-1/2, z-1/2'

loop_
_atom_site_label
_atom_site_type_symbol
_atom_site_fract_x
_atom_site_fract_y
_atom_site_fract_z
_atom_site_U_iso_or_equiv
_atom_site_adp_type
_atom_site_occupancy
_atom_site_symmetry_multiplicity
_atom_site_calc_flag
_atom_site_refinement_flags
_atom_site_disorder_assembly
_atom_site_disorder_group
C18 C 0.6583(5) 1.2598(7) 0.6699(5) 0.193(5) Uani 0.749(11) 1 d PDU A 1
H18A H 0.6065 1.2065 0.6734 0.290 Uiso 0.749(11) 1 calc PR A 1
H18B H 0.6549 1.2824 0.6260 0.290 Uiso 0.749(11) 1 calc PR A 1
H18C H 0.6405 1.3139 0.6973 0.290 Uiso 0.749(11) 1 calc PR A 1
C19 C 0.8398(7) 1.3185(5) 0.6836(5) 0.137(3) Uani 0.749(11) 1 d PDU A 1
H19A H 0.8138 1.3511 0.6441 0.206 Uiso 0.749(11) 1 calc PR A 1
H19B H 0.9166 1.3029 0.6829 0.206 Uiso 0.749(11) 1 calc PR A 1
H19C H 0.8299 1.3618 0.7193 0.206 Uiso 0.749(11) 1 calc PR A 1
C18' C 0.6642(9) 1.2382(16) 0.7188(9) 0.086(7) Uani 0.251(11) 1 d PDU A 2
H18D H 0.6676 1.2977 0.7445 0.130 Uiso 0.251(11) 1 calc PR A 2
H18E H 0.6489 1.1821 0.7452 0.130 Uiso 0.251(11) 1 calc PR A 2
H18F H 0.6069 1.2447 0.6843 0.130 Uiso 0.251(11) 1 calc PR A 2
C19' C 0.8715(14) 1.2905(16) 0.7124(12) 0.105(9) Uani 0.251(11) 1 d PDU A 2
H19D H 0.8448 1.3488 0.7328 0.158 Uiso 0.251(11) 1 calc PR A 2
H19E H 0.9085 1.3101 0.6756 0.158 Uiso 0.251(11) 1 calc PR A 2
H19F H 0.9222 1.2556 0.7424 0.158 Uiso 0.251(11) 1 calc PR A 2
C32 C 0.6139(8) 0.7775(7) 0.9220(5) 0.140(4) Uani 0.749(11) 1 d PU A 1
H32A H 0.6126 0.8480 0.9297 0.210 Uiso 0.749(11) 1 calc PR A 1
H32B H 0.6101 0.7426 0.9620 0.210 Uiso 0.749(11) 1 calc PR A 1
H32C H 0.5518 0.7593 0.8926 0.210 Uiso 0.749(11) 1 calc PR A 1
C34 C 0.8624(8) 0.7944(7) 0.9368(4) 0.132(4) Uani 0.749(11) 1 d PU A 1
H34A H 0.9104 0.8296 0.9105 0.198 Uiso 0.749(11) 1 calc PR A 1
H34B H 0.9024 0.7412 0.9591 0.198 Uiso 0.749(11) 1 calc PR A 1
H34C H 0.8353 0.8394 0.9675 0.198 Uiso 0.749(11) 1 calc PR A 1
C32' C 0.6700(16) 0.8014(15) 0.9443(9) 0.056(6) Uani 0.251(11) 1 d PU A 2
H32D H 0.5957 0.8123 0.9263 0.085 Uiso 0.251(11) 1 calc PR A 2
H32E H 0.7035 0.8641 0.9566 0.085 Uiso 0.251(11) 1 calc PR A 2
H32F H 0.6697 0.7592 0.9815 0.085 Uiso 0.251(11) 1 calc PR A 2
C34' C 0.9069(14) 0.7608(16) 0.9145(10) 0.058(6) Uani 0.251(11) 1 d PU A 2
H34D H 0.9429 0.6971 0.9163 0.088 Uiso 0.251(11) 1 calc PR A 2
H34E H 0.9144 0.7909 0.9565 0.088 Uiso 0.251(11) 1 calc PR A 2
H34F H 0.9401 0.8031 0.8845 0.088 Uiso 0.251(11) 1 calc PR A 2
Y Y 0.70173(3) 0.95738(3) 0.769283(15) 0.04731(12) Uani 1 1 d . . .
Si1 Si 0.74652(9) 0.74283(8) 0.88572(5) 0.0624(3) Uani 1 1 d . . .
O1 O 0.58823(18) 0.91547(18) 0.67562(11) 0.0590(7) Uani 1 1 d . . .
N1 N 0.8530(2) 1.0324(2) 0.73461(12) 0.0490(7) Uani 1 1 d . . .
N2 N 0.7681(2) 1.0456(2) 0.86359(11) 0.0498(7) Uani 1 1 d . . .
C1 C 1.0509(3) 1.0719(3) 0.73684(17) 0.0840(13) Uani 1 1 d . . .
H1A H 1.0658 1.0176 0.7089 0.126 Uiso 1 1 calc R . .
H1B H 1.1125 1.0811 0.7684 0.126 Uiso 1 1 calc R . .
H1C H 1.0391 1.1317 0.7118 0.126 Uiso 1 1 calc R . .
C2 C 0.9483(3) 1.0487(3) 0.77074(18) 0.0569(9) Uani 1 1 d . . .
C3 C 0.9594(3) 1.0503(3) 0.83642(18) 0.0614(10) Uani 1 1 d . . .
H3 H 1.0317 1.0473 0.8548 0.074 Uiso 1 1 calc R . .
C4 C 0.8782(3) 1.0560(2) 0.88156(17) 0.0540(9) Uani 1 1 d . . .
C5 C 0.9133(3) 1.0800(3) 0.94653(19) 0.0721(12) Uani 1 1 d . . .
H5 H 0.9880 1.0859 0.9596 0.087 Uiso 1 1 calc R . .
C6 C 0.8371(4) 1.0943(3) 0.98957(19) 0.0847(14) Uani 1 1 d . . .
H6 H 0.8599 1.1087 1.0324 0.102 Uiso 1 1 calc R . .
C7 C 0.7269(4) 1.0877(3) 0.97019(19) 0.0757(12) Uani 1 1 d . . .
H7 H 0.6752 1.0989 0.9997 0.091 Uiso 1 1 calc R . .
C8 C 0.6924(3) 1.0644(2) 0.90738(18) 0.0564(10) Uani 1 1 d . . .
C11 C 0.8460(3) 1.0504(3) 0.66700(16) 0.0511(9) Uani 1 1 d . . .
C12 C 0.8751(3) 0.9766(3) 0.62440(18) 0.0537(10) Uani 1 1 d . . .
C13 C 0.8610(3) 0.9964(3) 0.5587(2) 0.0774(13) Uani 1 1 d . . .
H13 H 0.8811 0.9485 0.5297 0.093 Uiso 1 1 calc R . .
C14 C 0.8178(4) 1.0852(4) 0.5358(2) 0.0853(14) Uani 1 1 d . . .
H14 H 0.8084 1.0968 0.4916 0.102 Uiso 1 1 calc R . .
C15 C 0.7888(3) 1.1566(3) 0.5776(2) 0.0863(13) Uani 1 1 d . . .
H15 H 0.7591 1.2164 0.5616 0.104 Uiso 1 1 calc R . .
C16 C 0.8028(3) 1.1414(3) 0.6436(2) 0.0687(11) Uani 1 1 d . A .
C17 C 0.7746(5) 1.2223(3) 0.6907(2) 0.1132(17) Uani 1 1 d DU . .
H17 H 0.7812 1.1982 0.7354 0.136 Uiso 1 1 calc R A 1
C20 C 0.9198(3) 0.8758(3) 0.64624(17) 0.0678(11) Uani 1 1 d . . .
H20 H 0.9335 0.8779 0.6933 0.081 Uiso 1 1 calc R . .
C21 C 0.8356(3) 0.7929(3) 0.62938(17) 0.0856(13) Uani 1 1 d . . .
H21A H 0.7714 0.8040 0.6520 0.128 Uiso 1 1 calc R . .
H21B H 0.8676 0.7296 0.6418 0.128 Uiso 1 1 calc R . .
H21C H 0.8150 0.7932 0.5838 0.128 Uiso 1 1 calc R . .
C22 C 1.0292(3) 0.8496(3) 0.61904(19) 0.0994(14) Uani 1 1 d . . .
H22A H 1.0174 0.8424 0.5731 0.149 Uiso 1 1 calc R . .
H22B H 1.0570 0.7882 0.6377 0.149 Uiso 1 1 calc R . .
H22C H 1.0817 0.9019 0.6293 0.149 Uiso 1 1 calc R . .
C23 C 0.5755(3) 1.0586(3) 0.88165(18) 0.0565(10) Uani 1 1 d . . .
C24 C 0.5496(3) 1.0305(2) 0.81750(18) 0.0543(9) Uani 1 1 d . . .
C25 C 0.4376(3) 1.0320(3) 0.79604(19) 0.0728(11) Uani 1 1 d . . .
H25 H 0.4167 1.0150 0.7534 0.087 Uiso 1 1 calc R . .
C26 C 0.3566(3) 1.0575(3) 0.8354(3) 0.0903(14) Uani 1 1 d . . .
H26 H 0.2831 1.0588 0.8190 0.108 Uiso 1 1 calc R . .
C27 C 0.3849(4) 1.0810(3) 0.8985(3) 0.0923(15) Uani 1 1 d . . .
H27 H 0.3305 1.0962 0.9256 0.111 Uiso 1 1 calc R . .
C28 C 0.4932(4) 1.0819(3) 0.92176(19) 0.0794(13) Uani 1 1 d . . .
H28 H 0.5124 1.0983 0.9647 0.095 Uiso 1 1 calc R . .
C31 C 0.7376(3) 0.7925(2) 0.80480(15) 0.0738(11) Uani 1 1 d . A .
H31A H 0.6821 0.7522 0.7807 0.089 Uiso 1 1 calc R . .
H31B H 0.8071 0.7751 0.7884 0.089 Uiso 1 1 calc R . .
C33 C 0.7458(3) 0.6045(3) 0.89055(17) 0.0979(14) Uani 1 1 d U A .
H33A H 0.6958 0.5782 0.8564 0.147 Uiso 1 1 calc R . .
H33B H 0.7224 0.5843 0.9314 0.147 Uiso 1 1 calc R . .
H33C H 0.8186 0.5796 0.8863 0.147 Uiso 1 1 calc R . .
C35 C 0.5633(3) 0.9681(4) 0.6154(2) 0.1054(16) Uani 1 1 d . . .
H35A H 0.6300 0.9798 0.5944 0.126 Uiso 1 1 calc R . .
H35B H 0.5290 1.0318 0.6229 0.126 Uiso 1 1 calc R . .
C36 C 0.4871(4) 0.9035(4) 0.5754(2) 0.1144(18) Uani 1 1 d . . .
H36A H 0.4365 0.9429 0.5472 0.137 Uiso 1 1 calc R . .
H36B H 0.5273 0.8587 0.5494 0.137 Uiso 1 1 calc R . .
C37 C 0.4275(4) 0.8473(3) 0.6222(3) 0.1120(17) Uani 1 1 d . . .
H37A H 0.3997 0.7846 0.6041 0.134 Uiso 1 1 calc R . .
H37B H 0.3666 0.8858 0.6362 0.134 Uiso 1 1 calc R . .
C38 C 0.5152(3) 0.8304(3) 0.67670(19) 0.0843(13) Uani 1 1 d . . .
H38A H 0.4828 0.8267 0.7175 0.101 Uiso 1 1 calc R . .
H38B H 0.5548 0.7690 0.6703 0.101 Uiso 1 1 calc R . .

loop_
_atom_site_aniso_label
_atom_site_aniso_U_11
_atom_site_aniso_U_22
_atom_site_aniso_U_33
_atom_site_aniso_U_23
_atom_site_aniso_U_13
_atom_site_aniso_U_12
C18 0.210(7) 0.175(8) 0.210(9) -0.058(7) 0.099(6) 0.031(6)
C19 0.169(6) 0.102(6) 0.135(7) -0.041(5) -0.016(5) 0.025(6)
C18' 0.086(9) 0.098(9) 0.079(9) 0.003(6) 0.028(6) -0.001(6)
C19' 0.114(11) 0.098(11) 0.102(11) -0.015(6) -0.002(7) 0.008(7)
C32 0.140(7) 0.140(8) 0.148(7) 0.022(6) 0.064(6) 0.022(6)
C34 0.159(8) 0.125(7) 0.101(6) 0.026(5) -0.052(5) -0.034(6)
C32' 0.070(10) 0.055(9) 0.046(8) 0.006(7) 0.018(7) -0.006(7)
C34' 0.052(9) 0.057(9) 0.065(9) 0.005(7) -0.001(7) -0.008(7)
Y 0.0589(2) 0.0467(2) 0.0364(2) -0.00119(19) 0.00486(15) -0.0032(2)
Si1 0.0831(8) 0.0561(8) 0.0477(7) 0.0067(5) 0.0044(6) -0.0060(6)
O1 0.0629(16) 0.0627(18) 0.0505(16) 0.0027(13) -0.0001(13) -0.0090(13)
N1 0.0590(18) 0.055(2) 0.0327(17) -0.0032(15) 0.0044(15) -0.0042(16)
N2 0.068(2) 0.0456(18) 0.0358(17) -0.0027(15) 0.0027(16) -0.0023(18)
C1 0.068(3) 0.103(4) 0.082(3) -0.002(2) 0.011(2) -0.020(2)
C2 0.068(3) 0.052(2) 0.052(3) -0.001(2) 0.008(2) -0.004(2)
C3 0.055(2) 0.071(3) 0.056(3) -0.006(2) -0.008(2) -0.005(2)
C4 0.072(3) 0.046(3) 0.041(2) -0.0032(18) -0.007(2) 0.000(2)
C5 0.086(3) 0.074(3) 0.052(3) -0.009(2) -0.018(3) -0.001(2)
C6 0.123(4) 0.094(3) 0.033(3) -0.016(2) -0.015(3) 0.006(3)
C7 0.100(4) 0.085(3) 0.041(3) -0.012(2) 0.001(3) 0.010(3)
C8 0.082(3) 0.048(3) 0.039(2) -0.0042(18) 0.004(2) 0.007(2)
C11 0.056(2) 0.051(3) 0.047(2) -0.002(2) 0.0115(19) -0.010(2)
C12 0.065(2) 0.051(3) 0.047(3) 0.001(2) 0.015(2) -0.009(2)
C13 0.107(3) 0.076(3) 0.051(3) -0.005(2) 0.018(3) -0.005(3)
C14 0.120(4) 0.092(4) 0.046(3) 0.015(3) 0.023(3) -0.009(3)
C15 0.120(4) 0.069(3) 0.072(3) 0.028(3) 0.020(3) 0.007(3)
C16 0.100(3) 0.046(3) 0.063(3) 0.005(2) 0.028(3) -0.003(2)
C17 0.188(5) 0.060(4) 0.097(4) 0.025(3) 0.039(4) 0.033(4)
C20 0.081(3) 0.069(3) 0.055(3) -0.011(2) 0.018(2) 0.008(3)
C21 0.106(3) 0.061(3) 0.094(3) -0.005(2) 0.031(3) 0.001(3)
C22 0.092(3) 0.088(4) 0.122(4) -0.011(3) 0.033(3) 0.013(3)
C23 0.075(3) 0.047(3) 0.049(3) 0.0042(19) 0.019(2) 0.009(2)
C24 0.059(3) 0.046(2) 0.058(3) -0.0019(19) 0.006(2) 0.005(2)
C25 0.068(3) 0.074(3) 0.076(3) -0.006(2) 0.006(3) 0.008(3)
C26 0.060(3) 0.088(4) 0.124(4) -0.001(3) 0.017(3) 0.010(3)
C27 0.095(4) 0.094(4) 0.096(4) 0.002(3) 0.046(3) 0.021(3)
C28 0.092(3) 0.084(3) 0.065(3) 0.007(2) 0.023(3) 0.020(3)
C31 0.112(3) 0.050(3) 0.059(3) 0.0025(19) 0.008(2) 0.006(2)
C33 0.137(3) 0.073(3) 0.083(3) 0.018(2) 0.006(3) -0.006(3)
C35 0.089(3) 0.142(5) 0.081(3) 0.045(3) -0.017(3) -0.018(3)
C36 0.110(4) 0.168(6) 0.059(3) -0.005(3) -0.023(3) 0.000(4)
C37 0.100(4) 0.081(4) 0.145(5) -0.011(3) -0.046(4) -0.009(3)
C38 0.087(3) 0.070(3) 0.093(3) 0.001(2) -0.006(3) -0.016(3)

loop_
_atom_type_symbol
_atom_type_description
_atom_type_scat_dispersion_real
_atom_type_scat_dispersion_imag
_atom_type_scat_source
C C 0.0033 0.0016 'International Tables Vol C Tables 4.2.6.8 and 6.1.1.4'
H H 0.0000 0.0000 'International Tables Vol C Tables 4.2.6.8 and 6.1.1.4'
N N 0.0061 0.0033 'International Tables Vol C Tables 4.2.6.8 and 6.1.1.4'
O O 0.0106 0.0060 'International Tables Vol C Tables 4.2.6.8 and 6.1.1.4'
Si Si 0.0817 0.0704 'International Tables Vol C Tables 4.2.6.8 and 6.1.1.4'
Y Y -2.7962 3.5667 'International Tables Vol C Tables 4.2.6.8 and 6.1.1.4'

loop_
_geom_angle_atom_site_label_1
_geom_angle_atom_site_label_2
_geom_angle_atom_site_label_3
_geom_angle
_geom_angle_site_symmetry_1
_geom_angle_site_symmetry_3
_geom_angle_publ_flag
C17 C18 H18A 109.5 . . ?
C17 C18 H18B 109.5 . . ?
C17 C18 H18C 109.5 . . ?
C17 C19 H19A 109.5 . . ?
C17 C19 H19B 109.5 . . ?
C17 C19 H19C 109.5 . . ?
C17 C18' H18D 109.5 . . ?
C17 C18' H18E 109.5 . . ?
H18D C18' H18E 109.5 . . ?
C17 C18' H18F 109.5 . . ?
H18D C18' H18F 109.5 . . ?
H18E C18' H18F 109.5 . . ?
C17 C19' H19D 109.5 . . ?
C17 C19' H19E 109.5 . . ?
H19D C19' H19E 109.5 . . ?
C17 C19' H19F 109.5 . . ?
H19D C19' H19F 109.5 . . ?
H19E C19' H19F 109.5 . . ?
Si1 C32 H32A 109.5 . . ?
Si1 C32 H32B 109.5 . . ?
Si1 C32 H32C 109.5 . . ?
Si1 C34 H34A 109.5 . . ?
Si1 C34 H34B 109.5 . . ?
Si1 C34 H34C 109.5 . . ?
Si1 C32' H32D 109.5 . . ?
Si1 C32' H32E 109.5 . . ?
H32D C32' H32E 109.5 . . ?
Si1 C32' H32F 109.5 . . ?
H32D C32' H32F 109.5 . . ?
H32E C32' H32F 109.5 . . ?
Si1 C34' H34D 109.5 . . ?
Si1 C34' H34E 109.5 . . ?
H34D C34' H34E 109.5 . . ?
Si1 C34' H34F 109.5 . . ?
H34D C34' H34F 109.5 . . ?
H34E C34' H34F 109.5 . . ?
N1 Y O1 105.97(9) . . ?
N1 Y C31 112.41(11) . . ?
O1 Y C31 96.57(10) . . ?
N1 Y N2 79.41(10) . . ?
O1 Y N2 159.38(9) . . ?
C31 Y N2 99.67(10) . . ?
N1 Y C24 129.16(10) . . ?
O1 Y C24 91.48(11) . . ?
C31 Y C24 112.40(12) . . ?
N2 Y C24 70.62(11) . . ?
C32' Si1 C31 119.0(6) . . ?
C32' Si1 C34 81.9(6) . . ?
C31 Si1 C34 112.5(3) . . ?
C32' Si1 C33 113.4(7) . . ?
C31 Si1 C33 114.76(16) . . ?
C34 Si1 C33 110.7(3) . . ?
C32' Si1 C32 26.5(6) . . ?
C31 Si1 C32 107.3(3) . . ?
C34 Si1 C32 108.5(3) . . ?
C33 Si1 C32 102.4(3) . . ?
C32' Si1 C34' 107.3(7) . . ?
C31 Si1 C34' 102.1(7) . . ?
C34 Si1 C34' 25.7(5) . . ?
C33 Si1 C34' 96.5(7) . . ?
C32 Si1 C34' 133.8(6) . . ?
C35 O1 C38 108.4(3) . . ?
C35 O1 Y 131.5(3) . . ?
C38 O1 Y 119.4(2) . . ?
C2 N1 C11 119.9(3) . . ?
C2 N1 Y 125.4(2) . . ?
C11 N1 Y 114.3(2) . . ?
C4 N2 C8 119.9(3) . . ?
C4 N2 Y 122.1(2) . . ?
C8 N2 Y 116.2(2) . . ?
C2 C1 H1A 109.5 . . ?
C2 C1 H1B 109.5 . . ?
H1A C1 H1B 109.5 . . ?
C2 C1 H1C 109.5 . . ?
H1A C1 H1C 109.5 . . ?
H1B C1 H1C 109.5 . . ?
N1 C2 C3 124.6(3) . . ?
N1 C2 C1 118.6(3) . . ?
C3 C2 C1 116.8(3) . . ?
C2 C3 C4 130.6(3) . . ?
C2 C3 H3 114.7 . . ?
C4 C3 H3 114.7 . . ?
N2 C4 C5 119.2(3) . . ?
N2 C4 C3 122.4(3) . . ?
C5 C4 C3 118.2(4) . . ?
C6 C5 C4 119.7(4) . . ?
C6 C5 H5 120.2 . . ?
C4 C5 H5 120.2 . . ?
C5 C6 C7 120.4(4) . . ?
C5 C6 H6 119.8 . . ?
C7 C6 H6 119.8 . . ?
C6 C7 C8 120.2(4) . . ?
C6 C7 H7 119.9 . . ?
C8 C7 H7 119.9 . . ?
C7 C8 N2 120.5(4) . . ?
C7 C8 C23 124.0(4) . . ?
N2 C8 C23 115.5(3) . . ?
C12 C11 C16 120.5(3) . . ?
C12 C11 N1 120.8(3) . . ?
C16 C11 N1 118.7(3) . . ?
C13 C12 C11 118.3(3) . . ?
C13 C12 C20 118.5(3) . . ?
C11 C12 C20 123.2(3) . . ?
C14 C13 C12 121.3(4) . . ?
C14 C13 H13 119.4 . . ?
C12 C13 H13 119.4 . . ?
C15 C14 C13 120.1(4) . . ?
C15 C14 H14 119.9 . . ?
C13 C14 H14 119.9 . . ?
C14 C15 C16 121.0(4) . . ?
C14 C15 H15 119.5 . . ?
C16 C15 H15 119.5 . . ?
C15 C16 C11 118.8(4) . . ?
C15 C16 C17 121.3(4) . . ?
C11 C16 C17 119.8(4) . . ?
C16 C17 C18' 127.0(9) . . ?
C16 C17 C19 113.0(5) . . ?
C18' C17 C19 113.7(9) . . ?
C16 C17 C19' 113.8(10) . . ?
C18' C17 C19' 119.1(13) . . ?
C19 C17 C19' 29.5(10) . . ?
C16 C17 C18 107.9(5) . . ?
C18' C17 C18 40.3(6) . . ?
C19 C17 C18 99.9(6) . . ?
C19' C17 C18 123.9(11) . . ?
C16 C17 H17 111.8 . . ?
C18' C17 H17 71.5 . . ?
C19 C17 H17 111.8 . . ?
C19' C17 H17 85.6 . . ?
C18 C17 H17 111.8 . . ?
C12 C20 C21 111.3(3) . . ?
C12 C20 C22 113.3(3) . . ?
C21 C20 C22 109.6(3) . . ?
C12 C20 H20 107.5 . . ?
C21 C20 H20 107.5 . . ?
C22 C20 H20 107.5 . . ?
C20 C21 H21A 109.5 . . ?
C20 C21 H21B 109.5 . . ?
H21A C21 H21B 109.5 . . ?
C20 C21 H21C 109.5 . . ?
H21A C21 H21C 109.5 . . ?
H21B C21 H21C 109.5 . . ?
C20 C22 H22A 109.5 . . ?
C20 C22 H22B 109.5 . . ?
H22A C22 H22B 109.5 . . ?
C20 C22 H22C 109.5 . . ?
H22A C22 H22C 109.5 . . ?
H22B C22 H22C 109.5 . . ?
C24 C23 C28 121.3(4) . . ?
C24 C23 C8 119.3(3) . . ?
C28 C23 C8 119.4(4) . . ?
C23 C24 C25 115.7(3) . . ?
C23 C24 Y 113.2(3) . . ?
C25 C24 Y 129.9(3) . . ?
C26 C25 C24 122.9(4) . . ?
C26 C25 H25 118.6 . . ?
C24 C25 H25 118.6 . . ?
C27 C26 C25 119.7(4) . . ?
C27 C26 H26 120.1 . . ?
C25 C26 H26 120.1 . . ?
C28 C27 C26 119.8(4) . . ?
C28 C27 H27 120.1 . . ?
C26 C27 H27 120.1 . . ?
C27 C28 C23 120.6(4) . . ?
C27 C28 H28 119.7 . . ?
C23 C28 H28 119.7 . . ?
Si1 C31 Y 129.20(17) . . ?
Si1 C31 H31A 105.0 . . ?
Y C31 H31A 105.0 . . ?
Si1 C31 H31B 105.0 . . ?
Y C31 H31B 105.0 . . ?
H31A C31 H31B 105.8 . . ?
Si1 C33 H33A 109.5 . . ?
Si1 C33 H33B 109.5 . . ?
H33A C33 H33B 109.5 . . ?
Si1 C33 H33C 109.5 . . ?
H33A C33 H33C 109.5 . . ?
H33B C33 H33C 109.5 . . ?
O1 C35 C36 106.0(4) . . ?
O1 C35 H35A 110.5 . . ?
C36 C35 H35A 110.5 . . ?
O1 C35 H35B 110.5 . . ?
C36 C35 H35B 110.5 . . ?
H35A C35 H35B 108.7 . . ?
C37 C36 C35 104.5(4) . . ?
C37 C36 H36A 110.8 . . ?
C35 C36 H36A 110.9 . . ?
C37 C36 H36B 110.8 . . ?
C35 C36 H36B 110.8 . . ?
H36A C36 H36B 108.9 . . ?
C36 C37 C38 102.5(4) . . ?
C36 C37 H37A 111.3 . . ?
C38 C37 H37A 111.3 . . ?
C36 C37 H37B 111.3 . . ?
C38 C37 H37B 111.3 . . ?
H37A C37 H37B 109.2 . . ?
O1 C38 C37 105.4(3) . . ?
O1 C38 H38A 110.7 . . ?
C37 C38 H38A 110.7 . . ?
O1 C38 H38B 110.7 . . ?
C37 C38 H38B 110.7 . . ?
H38A C38 H38B 108.8 . . ?

loop_
_geom_bond_atom_site_label_1
_geom_bond_atom_site_label_2
_geom_bond_distance
_geom_bond_site_symmetry_2
_geom_bond_publ_flag
C18 C17 1.5296(11) . ?
C18 H18A 0.9600 . ?
C18 H18B 0.9600 . ?
C18 H18C 0.9600 . ?
C19 C17 1.5287(11) . ?
C19 H19A 0.9600 . ?
C19 H19B 0.9600 . ?
C19 H19C 0.9600 . ?
C18' C17 1.5286(11) . ?
C18' H18D 0.9600 . ?
C18' H18E 0.9600 . ?
C18' H18F 0.9600 . ?
C19' C17 1.5295(11) . ?
C19' H19D 0.9600 . ?
C19' H19E 0.9600 . ?
C19' H19F 0.9600 . ?
C32 Si1 1.902(7) . ?
C32 H32A 0.9600 . ?
C32 H32B 0.9600 . ?
C32 H32C 0.9600 . ?
C34 Si1 1.825(7) . ?
C34 H34A 0.9600 . ?
C34 H34B 0.9600 . ?
C34 H34C 0.9600 . ?
C32' Si1 1.782(18) . ?
C32' H32D 0.9600 . ?
C32' H32E 0.9600 . ?
C32' H32F 0.9600 . ?
C34' Si1 2.006(17) . ?
C34' H34D 0.9600 . ?
C34' H34E 0.9600 . ?
C34' H34F 0.9600 . ?
Y N1 2.273(3) . ?
Y O1 2.355(2) . ?
Y C31 2.360(3) . ?
Y N2 2.371(3) . ?
Y C24 2.396(3) . ?
Si1 C31 1.806(3) . ?
Si1 C33 1.858(4) . ?
O1 C35 1.446(4) . ?
O1 C38 1.448(4) . ?
N1 C2 1.344(4) . ?
N1 C11 1.423(4) . ?
N2 C4 1.367(4) . ?
N2 C8 1.377(4) . ?
C1 C2 1.521(4) . ?
C1 H1A 0.9600 . ?
C1 H1B 0.9600 . ?
C1 H1C 0.9600 . ?
C2 C3 1.362(4) . ?
C3 C4 1.426(4) . ?
C3 H3 0.9300 . ?
C4 C5 1.418(4) . ?
C5 C6 1.361(5) . ?
C5 H5 0.9300 . ?
C6 C7 1.369(5) . ?
C6 H6 0.9300 . ?
C7 C8 1.373(4) . ?
C7 H7 0.9300 . ?
C8 C23 1.478(4) . ?
C11 C12 1.396(4) . ?
C11 C16 1.399(5) . ?
C12 C13 1.388(4) . ?
C12 C20 1.513(5) . ?
C13 C14 1.370(5) . ?
C13 H13 0.9300 . ?
C14 C15 1.361(5) . ?
C14 H14 0.9300 . ?
C15 C16 1.385(5) . ?
C15 H15 0.9300 . ?
C16 C17 1.522(5) . ?
C17 H17 0.9800 . ?
C20 C21 1.532(4) . ?
C20 C22 1.535(4) . ?
C20 H20 0.9800 . ?
C21 H21A 0.9600 . ?
C21 H21B 0.9600 . ?
C21 H21C 0.9600 . ?
C22 H22A 0.9600 . ?
C22 H22B 0.9600 . ?
C22 H22C 0.9600 . ?
C23 C24 1.396(4) . ?
C23 C28 1.397(4) . ?
C24 C25 1.397(4) . ?
C25 C26 1.382(5) . ?
C25 H25 0.9300 . ?
C26 C27 1.364(5) . ?
C26 H26 0.9300 . ?
C27 C28 1.364(5) . ?
C27 H27 0.9300 . ?
C28 H28 0.9300 . ?
C31 H31A 0.9700 . ?
C31 H31B 0.9700 . ?
C33 H33A 0.9600 . ?
C33 H33B 0.9600 . ?
C33 H33C 0.9600 . ?
C35 C36 1.473(5) . ?
C35 H35A 0.9700 . ?
C35 H35B 0.9700 . ?
C36 C37 1.472(5) . ?
C36 H36A 0.9700 . ?
C36 H36B 0.9700 . ?
C37 C38 1.504(5) . ?
C37 H37A 0.9700 . ?
C37 H37B 0.9700 . ?
C38 H38A 0.9700 . ?
C38 H38B 0.9700 . ?

loop_
_geom_torsion_atom_site_label_1
_geom_torsion_atom_site_label_2
_geom_torsion_atom_site_label_3
_geom_torsion_atom_site_label_4
_geom_torsion
_geom_torsion_site_symmetry_1
_geom_torsion_site_symmetry_2
_geom_torsion_site_symmetry_3
_geom_torsion_site_symmetry_4
_geom_torsion_publ_flag
N1 Y O1 C35 -38.9(3) . . . . ?
C31 Y O1 C35 -154.5(3) . . . . ?
N2 Y O1 C35 63.7(4) . . . . ?
C24 Y O1 C35 92.7(3) . . . . ?
N1 Y O1 C38 151.4(2) . . . . ?
C31 Y O1 C38 35.8(2) . . . . ?
N2 Y O1 C38 -106.0(3) . . . . ?
C24 Y O1 C38 -77.0(2) . . . . ?
O1 Y N1 C2 -164.9(3) . . . . ?
C31 Y N1 C2 -60.6(3) . . . . ?
N2 Y N1 C2 35.6(3) . . . . ?
C24 Y N1 C2 89.6(3) . . . . ?
O1 Y N1 C11 7.0(2) . . . . ?
C31 Y N1 C11 111.3(2) . . . . ?
N2 Y N1 C11 -152.6(2) . . . . ?
C24 Y N1 C11 -98.5(3) . . . . ?
N1 Y N2 C4 -37.1(2) . . . . ?
O1 Y N2 C4 -144.4(3) . . . . ?
C31 Y N2 C4 74.1(3) . . . . ?
C24 Y N2 C4 -175.4(3) . . . . ?
N1 Y N2 C8 158.3(2) . . . . ?
O1 Y N2 C8 51.0(4) . . . . ?
C31 Y N2 C8 -90.5(2) . . . . ?
C24 Y N2 C8 20.0(2) . . . . ?
C11 N1 C2 C3 168.3(3) . . . . ?
Y N1 C2 C3 -20.3(5) . . . . ?
C11 N1 C2 C1 -8.6(5) . . . . ?
Y N1 C2 C1 162.8(2) . . . . ?
N1 C2 C3 C4 -13.9(6) . . . . ?
C1 C2 C3 C4 163.0(4) . . . . ?
C8 N2 C4 C5 4.1(5) . . . . ?
Y N2 C4 C5 -159.9(2) . . . . ?
C8 N2 C4 C3 -171.6(3) . . . . ?
Y N2 C4 C3 24.4(4) . . . . ?
C2 C3 C4 N2 10.3(6) . . . . ?
C2 C3 C4 C5 -165.4(4) . . . . ?
N2 C4 C5 C6 -1.4(5) . . . . ?
C3 C4 C5 C6 174.4(4) . . . . ?
C4 C5 C6 C7 -1.3(6) . . . . ?
C5 C6 C7 C8 1.3(6) . . . . ?
C6 C7 C8 N2 1.4(5) . . . . ?
C6 C7 C8 C23 -178.1(4) . . . . ?
C4 N2 C8 C7 -4.1(5) . . . . ?
Y N2 C8 C7 160.8(3) . . . . ?
C4 N2 C8 C23 175.4(3) . . . . ?
Y N2 C8 C23 -19.7(4) . . . . ?
C2 N1 C11 C12 86.9(4) . . . . ?
Y N1 C11 C12 -85.4(3) . . . . ?
C2 N1 C11 C16 -97.0(4) . . . . ?
Y N1 C11 C16 90.6(3) . . . . ?
C16 C11 C12 C13 0.6(5) . . . . ?
N1 C11 C12 C13 176.6(3) . . . . ?
C16 C11 C12 C20 -178.6(3) . . . . ?
N1 C11 C12 C20 -2.6(5) . . . . ?
C11 C12 C13 C14 -1.1(6) . . . . ?
C20 C12 C13 C14 178.1(4) . . . . ?
C12 C13 C14 C15 0.6(7) . . . . ?
C13 C14 C15 C16 0.5(7) . . . . ?
C14 C15 C16 C11 -1.0(6) . . . . ?
C14 C15 C16 C17 177.6(4) . . . . ?
C12 C11 C16 C15 0.4(5) . . . . ?
N1 C11 C16 C15 -175.6(3) . . . . ?
C12 C11 C16 C17 -178.2(4) . . . . ?
N1 C11 C16 C17 5.8(5) . . . . ?
C15 C16 C17 C18' 91.0(11) . . . . ?
C11 C16 C17 C18' -90.5(11) . . . . ?
C15 C16 C17 C19 -59.1(7) . . . . ?
C11 C16 C17 C19 119.5(6) . . . . ?
C15 C16 C17 C19' -91.3(12) . . . . ?
C11 C16 C17 C19' 87.3(12) . . . . ?
C15 C16 C17 C18 50.4(7) . . . . ?
C11 C16 C17 C18 -131.1(6) . . . . ?
C13 C12 C20 C21 -69.9(4) . . . . ?
C11 C12 C20 C21 109.3(4) . . . . ?
C13 C12 C20 C22 54.2(5) . . . . ?
C11 C12 C20 C22 -126.7(4) . . . . ?
C7 C8 C23 C24 -177.6(3) . . . . ?
N2 C8 C23 C24 2.9(5) . . . . ?
C7 C8 C23 C28 3.0(5) . . . . ?
N2 C8 C23 C28 -176.5(3) . . . . ?
C28 C23 C24 C25 2.7(5) . . . . ?
C8 C23 C24 C25 -176.7(3) . . . . ?
C28 C23 C24 Y -165.8(3) . . . . ?
C8 C23 C24 Y 14.7(4) . . . . ?
N1 Y C24 C23 -75.0(3) . . . . ?
O1 Y C24 C23 172.9(2) . . . . ?
C31 Y C24 C23 75.2(3) . . . . ?
N2 Y C24 C23 -17.5(2) . . . . ?
N1 Y C24 C25 118.4(3) . . . . ?
O1 Y C24 C25 6.4(3) . . . . ?
C31 Y C24 C25 -91.4(3) . . . . ?
N2 Y C24 C25 175.9(4) . . . . ?
C23 C24 C25 C26 -1.1(6) . . . . ?
Y C24 C25 C26 165.1(3) . . . . ?
C24 C25 C26 C27 -1.2(6) . . . . ?
C25 C26 C27 C28 2.0(7) . . . . ?
C26 C27 C28 C23 -0.4(6) . . . . ?
C24 C23 C28 C27 -2.1(6) . . . . ?
C8 C23 C28 C27 177.4(4) . . . . ?
C32' Si1 C31 Y 28.1(8) . . . . ?
C34 Si1 C31 Y -65.0(5) . . . . ?
C33 Si1 C31 Y 167.2(2) . . . . ?
C32 Si1 C31 Y 54.2(4) . . . . ?
C34' Si1 C31 Y -89.7(6) . . . . ?
N1 Y C31 Si1 109.2(2) . . . . ?
O1 Y C31 Si1 -140.5(2) . . . . ?
N2 Y C31 Si1 26.8(3) . . . . ?
C24 Y C31 Si1 -46.1(3) . . . . ?
C38 O1 C35 C36 -9.6(4) . . . . ?
Y O1 C35 C36 179.8(2) . . . . ?
O1 C35 C36 C37 29.0(5) . . . . ?
C35 C36 C37 C38 -36.3(5) . . . . ?
C35 O1 C38 C37 -13.1(4) . . . . ?
Y O1 C38 C37 158.8(2) . . . . ?
C36 C37 C38 O1 30.5(4) . . . . ?
